data_2312236
loop_
_publ_author_name
'Shahed, H.'
'Sharma, N.'
'Angst, M.'
'Voigt, J.'
'Per&#xdf;on, J'
'Prakash, P.'
'T&#xf6;rnroos, K W'
'Chernyshov, D.'
'Gildenast, H.'
'Ohl, M.'
'Saffarini, G.'
'Grzechnik, A.'
'Friese, K.'

_publ_section_title
;
 Structural insight into the cooperativity of spin crossover compounds.
;
_journal_issue 'Pt 5'
_journal_name_full 'Acta crystallographica Section B, Structural science, crystal engineering and materials'
_journal_page_first 354
_journal_page_last 367
_journal_paper_doi 10.1107/S2052520623005814
_journal_volume 79
_journal_year 2023
_chemical_formula_sum 'C10.86 H8 Fe0.29 N1.71 S0.57'
_chemical_formula_weight 196.75
_space_group_crystal_system orthorhombic
_space_group_IT_number 56
_space_group_name_Hall '-P 2ab 2ac'
_space_group_name_H-M_alt 'P c c n'
_atom_sites_solution_hydrogens geom
_audit_creation_method SHELXL-2019/2
_cell_angle_alpha 90
_cell_angle_beta 90
_cell_angle_gamma 90
_cell_formula_units_Z 14
_cell_length_a 12.3384(2)
_cell_length_b 14.6989(2)
_cell_length_c 18.2686(2)
_cell_measurement_reflns_used 6110
_cell_measurement_temperature 100(2)
_cell_measurement_theta_max 29.651
_cell_measurement_theta_min 1.969
_cell_volume 3313.21(8)
_computing_structure_refinement 'SHELXL-2019/2 (Sheldrick, 2019)'
_diffrn_ambient_temperature 293(2)
_diffrn_measured_fraction_theta_full 0.984
_diffrn_measured_fraction_theta_max 0.814
_diffrn_measurement_device_type '4-circle diffractometer'
_diffrn_radiation_type Synchrotron
_diffrn_radiation_wavelength 0.65524
_diffrn_reflns_av_R_equivalents 0.0730
_diffrn_reflns_av_unetI/netI 0.0545
_diffrn_reflns_Laue_measured_fraction_full 0.984
_diffrn_reflns_Laue_measured_fraction_max 0.814
_diffrn_reflns_limit_h_max 19
_diffrn_reflns_limit_h_min -19
_diffrn_reflns_limit_k_max 18
_diffrn_reflns_limit_k_min -18
_diffrn_reflns_limit_l_max 29
_diffrn_reflns_limit_l_min -30
_diffrn_reflns_number 34176
_diffrn_reflns_point_group_measured_fraction_full 0.984
_diffrn_reflns_point_group_measured_fraction_max 0.814
_diffrn_reflns_theta_full 23.150
_diffrn_reflns_theta_max 32.957
_diffrn_reflns_theta_min 1.987
_exptl_absorpt_coefficient_mu 0.454
_exptl_crystal_density_diffrn 1.381
_exptl_crystal_description irregular
_exptl_crystal_F_000 1424
_refine_diff_density_max 0.644
_refine_diff_density_min -0.317
_refine_diff_density_rms 0.074
_refine_ls_extinction_method none
_refine_ls_goodness_of_fit_ref 1.129
_refine_ls_hydrogen_treatment constr
_refine_ls_matrix_type full
_refine_ls_number_parameters 213
_refine_ls_number_reflns 6470
_refine_ls_number_restraints 0
_refine_ls_restrained_S_all 1.129
_refine_ls_R_factor_all 0.0994
_refine_ls_R_factor_gt 0.0691
_refine_ls_shift/su_max 0.001
_refine_ls_shift/su_mean 0.000
_refine_ls_structure_factor_coef Fsqd
_refine_ls_weighting_details 'w=1/[\s^2^(Fo^2^)+(0.0433P)^2^+2.3027P] where P=(Fo^2^+2Fc^2^)/3'
_refine_ls_weighting_scheme calc
_refine_ls_wR_factor_gt 0.1246
_refine_ls_wR_factor_ref 0.1355
_reflns_Friedel_coverage 0.000
_reflns_number_gt 4869
_reflns_number_total 6470
_reflns_threshold_expression 'I > 2\s(I)'
_cod_data_source_file Bia_Portho_100K.cif
_cod_data_source_block Bia_dw4400_100K
_cod_depositor_comments 'Adding full bibliography for 2312165--2312274.cif.'
_cod_database_code 2312236
_shelx_shelxl_version_number 2019/2
_shelx_space_group_comment
;
The symmetry employed for this shelxl refinement is uniquely defined
by the following loop, which should always be used as a source of
symmetry information in preference to the above space-group names.
They are only intended as comments.
;

loop_
_space_group_symop_operation_xyz
'x, y, z'
'-x+1/2, -y+1/2, z'
'-x, y+1/2, -z+1/2'
'x+1/2, -y, -z+1/2'
'-x, -y, -z'
'x-1/2, y-1/2, -z'
'x, -y-1/2, z-1/2'
'-x-1/2, y, z-1/2'

loop_
_atom_site_label
_atom_site_type_symbol
_atom_site_fract_x
_atom_site_fract_y
_atom_site_fract_z
_atom_site_U_iso_or_equiv
_atom_site_adp_type
_atom_site_occupancy
_atom_site_site_symmetry_order
_atom_site_calc_flag
_atom_site_refinement_flags_posn
_atom_site_refinement_flags_adp
_atom_site_refinement_flags_occupancy
_atom_site_disorder_assembly
_atom_site_disorder_group
Fe01 Fe 0.750000 0.750000 0.59008(2) 0.02016(10) Uani 1 2 d S T P . .
S002 S 0.84736(4) 0.55992(4) 0.39215(3) 0.02917(13) Uani 1 1 d . . . . .
N003 N 0.72536(13) 0.83927(12) 0.66847(8) 0.0210(3) Uani 1 1 d . . . . .
N004 N 0.79054(14) 0.66501(13) 0.51370(9) 0.0258(4) Uani 1 1 d . . . . .
N005 N 0.89573(13) 0.80321(12) 0.59539(9) 0.0229(3) Uani 1 1 d . . . . .
C006 C 0.62714(16) 0.84950(14) 0.70934(10) 0.0223(4) Uani 1 1 d . . . . .
C007 C 0.53218(16) 0.87502(14) 0.67362(10) 0.0232(4) Uani 1 1 d . . . . .
H007 H 0.532777 0.886898 0.623624 0.028 Uiso 1 1 calc R U . . .
C008 C 0.90868(16) 0.86540(15) 0.64923(11) 0.0248(4) Uani 1 1 d . . . . .
C009 C 0.81011(17) 0.88284(15) 0.68983(11) 0.0250(4) Uani 1 1 d . . . . .
H009 H 0.808149 0.923151 0.729043 0.030 Uiso 1 1 calc R U . . .
C00A C 0.62579(17) 0.83158(15) 0.78417(11) 0.0250(4) Uani 1 1 d . . . . .
H00A H 0.689110 0.814461 0.808108 0.030 Uiso 1 1 calc R U . . .
C00B C 0.43360(16) 0.86585(14) 0.78850(11) 0.0236(4) Uani 1 1 d . . . . .
C00C C 0.43680(16) 0.88259(14) 0.71320(11) 0.0236(4) Uani 1 1 d . . . . .
H00C H 0.373416 0.899199 0.689103 0.028 Uiso 1 1 calc R U . . .
C00D C 0.81284(16) 0.62216(15) 0.46277(11) 0.0232(4) Uani 1 1 d . . . . .
C00E C 0.52953(17) 0.83940(15) 0.82278(11) 0.0266(4) Uani 1 1 d . . . . .
H00E H 0.528920 0.826736 0.872657 0.032 Uiso 1 1 calc R U . . .
C00F C 0.33234(17) 0.88006(15) 0.83105(11) 0.0262(4) Uani 1 1 d . . . . .
C00G C 0.98231(17) 0.78323(16) 0.55329(12) 0.0281(4) Uani 1 1 d . . . . .
H00G H 0.974432 0.741181 0.515625 0.034 Uiso 1 1 calc R U . . .
C00H C 0.33745(19) 0.91378(16) 0.90209(12) 0.0299(5) Uani 1 1 d . . . . .
H00H H 0.404562 0.926111 0.923032 0.036 Uiso 1 1 calc R U . . .
C00I C 1.00686(18) 0.90863(17) 0.66249(13) 0.0316(5) Uani 1 1 d . . . . .
H00I H 1.013209 0.951158 0.699935 0.038 Uiso 1 1 calc R U . . .
C00J C 0.23056(17) 0.86204(16) 0.80092(13) 0.0298(5) Uani 1 1 d . . . . .
H00J H 0.225461 0.839348 0.753523 0.036 Uiso 1 1 calc R U . . .
C00K C 0.13682(19) 0.87774(18) 0.84117(14) 0.0354(5) Uani 1 1 d . . . . .
H00K H 0.069462 0.865557 0.820539 0.042 Uiso 1 1 calc R U . . .
C00L C 1.09505(18) 0.88726(18) 0.61895(14) 0.0357(5) Uani 1 1 d . . . . .
H00L H 1.161627 0.915472 0.626315 0.043 Uiso 1 1 calc R U . . .
C00M C 0.2435(2) 0.92930(18) 0.94220(12) 0.0353(5) Uani 1 1 d . . . . .
H00M H 0.248183 0.951793 0.989676 0.042 Uiso 1 1 calc R U . . .
C00N C 0.1432(2) 0.91147(18) 0.91190(14) 0.0372(6) Uani 1 1 d . . . . .
H00N H 0.080364 0.922012 0.938741 0.045 Uiso 1 1 calc R U . . .
C00O C 1.08218(18) 0.82314(17) 0.56430(13) 0.0337(5) Uani 1 1 d . . . . .
H00O H 1.140723 0.806945 0.535002 0.040 Uiso 1 1 calc R U . . .

loop_
_atom_site_aniso_label
_atom_site_aniso_U_11
_atom_site_aniso_U_22
_atom_site_aniso_U_33
_atom_site_aniso_U_23
_atom_site_aniso_U_13
_atom_site_aniso_U_12
Fe01 0.02073(16) 0.0218(2) 0.01789(16) 0.000 0.000 -0.00061(15)
S002 0.0291(2) 0.0354(3) 0.0230(2) -0.0056(2) 0.00574(18) -0.0004(2)
N003 0.0231(7) 0.0203(9) 0.0196(7) 0.0010(6) -0.0009(5) 0.0007(6)
N004 0.0262(8) 0.0269(10) 0.0243(8) -0.0005(7) 0.0015(6) -0.0013(7)
N005 0.0236(7) 0.0240(9) 0.0210(7) 0.0052(6) 0.0003(6) -0.0009(6)
C006 0.0245(8) 0.0195(10) 0.0228(8) -0.0003(7) 0.0008(7) 0.0001(7)
C007 0.0271(9) 0.0232(10) 0.0193(8) 0.0008(7) -0.0014(7) 0.0018(8)
C008 0.0252(9) 0.0237(11) 0.0255(9) 0.0033(8) -0.0026(7) -0.0022(8)
C009 0.0282(9) 0.0238(11) 0.0230(9) -0.0013(8) -0.0022(7) -0.0014(8)
C00A 0.0263(9) 0.0260(11) 0.0228(9) 0.0015(8) -0.0011(7) 0.0062(8)
C00B 0.0251(9) 0.0212(10) 0.0246(9) 0.0009(7) 0.0006(7) 0.0055(7)
C00C 0.0256(9) 0.0223(10) 0.0231(9) 0.0022(7) -0.0022(7) 0.0035(7)
C00D 0.0217(8) 0.0259(11) 0.0221(8) 0.0033(7) -0.0001(6) -0.0025(7)
C00E 0.0306(10) 0.0289(12) 0.0203(8) 0.0018(8) 0.0015(7) 0.0069(8)
C00F 0.0284(9) 0.0240(11) 0.0260(9) 0.0043(8) 0.0034(7) 0.0071(8)
C00G 0.0268(9) 0.0309(11) 0.0266(9) 0.0052(8) 0.0040(7) -0.0009(8)
C00H 0.0337(10) 0.0306(12) 0.0253(10) 0.0020(8) 0.0017(8) 0.0095(9)
C00I 0.0275(10) 0.0322(12) 0.0352(11) 0.0026(9) -0.0052(8) -0.0064(9)
C00J 0.0293(10) 0.0291(12) 0.0309(10) 0.0013(9) 0.0020(8) 0.0066(8)
C00K 0.0263(10) 0.0374(14) 0.0424(12) 0.0063(11) 0.0037(9) 0.0081(9)
C00L 0.0240(9) 0.0427(14) 0.0403(12) 0.0112(11) -0.0045(9) -0.0087(9)
C00M 0.0400(12) 0.0381(13) 0.0277(10) 0.0039(9) 0.0080(9) 0.0163(11)
C00N 0.0343(11) 0.0395(14) 0.0378(12) 0.0087(10) 0.0108(10) 0.0150(10)
C00O 0.0242(9) 0.0419(14) 0.0351(11) 0.0132(10) 0.0043(8) -0.0016(9)

loop_
_atom_type_symbol
_atom_type_description
_atom_type_scat_dispersion_real
_atom_type_scat_dispersion_imag
_atom_type_scat_source
Fe Fe 0.3265 0.6960 'International Tables Vol C Tables 4.2.6.8 and 6.1.1.4'
C C 0.0024 0.0013 'International Tables Vol C Tables 4.2.6.8 and 6.1.1.4'
H H 0.0000 0.0000 'International Tables Vol C Tables 4.2.6.8 and 6.1.1.4'
N N 0.0049 0.0027 'International Tables Vol C Tables 4.2.6.8 and 6.1.1.4'
S S 0.1051 0.1002 'International Tables Vol C Tables 4.2.6.8 and 6.1.1.4'

loop_
_geom_angle_atom_site_label_1
_geom_angle_atom_site_label_2
_geom_angle_atom_site_label_3
_geom_angle
_geom_angle_site_symmetry_1
_geom_angle_site_symmetry_3
_geom_angle_publ_flag
N004 Fe01 N004 87.93(11) 2_665 . ?
N004 Fe01 N005 93.21(7) 2_665 2_665 ?
N004 Fe01 N005 90.87(7) . 2_665 ?
N004 Fe01 N005 90.87(7) 2_665 . ?
N004 Fe01 N005 93.21(7) . . ?
N005 Fe01 N005 174.34(10) 2_665 . ?
N004 Fe01 N003 93.11(7) 2_665 . ?
N004 Fe01 N003 173.91(7) . . ?
N005 Fe01 N003 95.06(7) 2_665 . ?
N005 Fe01 N003 80.78(7) . . ?
N004 Fe01 N003 173.91(7) 2_665 2_665 ?
N004 Fe01 N003 93.11(7) . 2_665 ?
N005 Fe01 N003 80.78(7) 2_665 2_665 ?
N005 Fe01 N003 95.06(7) . 2_665 ?
N003 Fe01 N003 86.49(10) . 2_665 ?
C009 N003 C006 118.53(17) . . ?
C009 N003 Fe01 115.30(14) . . ?
C006 N003 Fe01 125.53(13) . . ?
C00D N004 Fe01 172.40(17) . . ?
C00G N005 C008 117.93(18) . . ?
C00G N005 Fe01 127.63(15) . . ?
C008 N005 Fe01 114.42(13) . . ?
C00A C006 C007 120.06(18) . . ?
C00A C006 N003 120.16(17) . . ?
C007 C006 N003 119.75(17) . . ?
C00C C007 C006 119.46(18) . . ?
N005 C008 C00I 122.6(2) . . ?
N005 C008 C009 113.15(18) . . ?
C00I C008 C009 124.2(2) . . ?
N003 C009 C008 116.06(19) . . ?
C00E C00A C006 119.62(19) . . ?
C00E C00B C00C 117.85(18) . . ?
C00E C00B C00F 121.19(18) . . ?
C00C C00B C00F 120.90(18) . . ?
C007 C00C C00B 121.54(18) . . ?
N004 C00D S002 178.2(2) . . ?
C00A C00E C00B 121.46(18) . . ?
C00H C00F C00J 118.4(2) . . ?
C00H C00F C00B 120.0(2) . . ?
C00J C00F C00B 121.54(19) . . ?
N005 C00G C00O 122.1(2) . . ?
C00M C00H C00F 120.8(2) . . ?
C00L C00I C008 118.8(2) . . ?
C00K C00J C00F 120.5(2) . . ?
C00N C00K C00J 120.4(2) . . ?
C00O C00L C00I 118.7(2) . . ?
C00N C00M C00H 120.3(2) . . ?
C00M C00N C00K 119.5(2) . . ?
C00G C00O C00L 119.9(2) . . ?

loop_
_geom_bond_atom_site_label_1
_geom_bond_atom_site_label_2
_geom_bond_distance
_geom_bond_site_symmetry_2
_geom_bond_publ_flag
Fe01 N004 1.9385(18) 2_665 ?
Fe01 N004 1.9385(18) . ?
Fe01 N005 1.9631(17) 2_665 ?
Fe01 N005 1.9632(17) . ?
Fe01 N003 1.9659(17) . ?
Fe01 N003 1.9660(17) 2_665 ?
S002 C00D 1.638(2) . ?
N003 C009 1.287(3) . ?
N003 C006 1.431(2) . ?
N004 C00D 1.157(3) . ?
N005 C00G 1.349(3) . ?
N005 C008 1.352(3) . ?
C006 C00A 1.392(3) . ?
C006 C007 1.393(3) . ?
C007 C00C 1.386(3) . ?
C008 C00I 1.389(3) . ?
C008 C009 1.447(3) . ?
C00A C00E 1.386(3) . ?
C00B C00E 1.394(3) . ?
C00B C00C 1.398(3) . ?
C00B C00F 1.486(3) . ?
C00F C00H 1.391(3) . ?
C00F C00J 1.396(3) . ?
C00G C00O 1.379(3) . ?
C00H C00M 1.391(3) . ?
C00I C00L 1.384(3) . ?
C00J C00K 1.390(3) . ?
C00K C00N 1.386(4) . ?
C00L C00O 1.382(4) . ?
C00M C00N 1.381(4) . ?
